data_4308209
loop_
_publ_author_name
'Timothy J. Boyle'
'Leigh Anna M. Ottley'
'Sherrika D. Daniel-Taylor'
'Louis J. Tribby'
'Scott D. Bunge'
'Alison L. Costello'
'Todd M. Alam'
'John C. Gordon'
'T. Mark MCleskey'

_publ_contact_author_address '1001 University Blvd, Albuquerque, NM 87106'
_publ_contact_author_email tjboyle@sandia.gov
_publ_contact_author_fax '(505) 272-7336'
_publ_contact_author_name 'Timothy J. Boyle et.al.'
_publ_section_title
;
Isostructural neo-Pentoxide Derivatives of Group 3 and the Lanthanide Series
Metals for the Production of Ln2O3 Nanoparticles
;
_journal_name_full 'Inorganic Chemistry'
_journal_page_first 3705
_journal_page_last 3713
_journal_paper_doi 10.1021/ic070253u
_journal_volume 46
_journal_year 2007
_chemical_formula_moiety 'C60 H132 Eu4 O12'
_chemical_formula_sum 'C60 H132 Eu4 O12'
_chemical_formula_weight 1653.50
_chemical_name_common '(8) [Eu(m-ONep)2(ONep)]4'
_chemical_name_systematic
; 
 ? 
;
_space_group_IT_number 114
_symmetry_cell_setting tetragonal
_symmetry_space_group_name_Hall 'P -4 2n'
_symmetry_space_group_name_H-M 'P -4 21 c'
_atom_sites_solution_hydrogens geom
_atom_sites_solution_primary direct
_atom_sites_solution_secondary difmap
_audit_creation_method SHELXL-97
_cell_angle_alpha 90.00
_cell_angle_beta 90.00
_cell_angle_gamma 90.00
_cell_formula_units_Z 2
_cell_length_a 20.4403(8)
_cell_length_b 20.4403(8)
_cell_length_c 12.0304(9)
_cell_measurement_reflns_used 7140
_cell_measurement_temperature 203(2)
_cell_measurement_theta_max 25.15
_cell_measurement_theta_min 2.62
_cell_volume 5026.4(5)
_computing_cell_refinement 'Bruker SMART'
_computing_data_collection 'Bruker SMART'
_computing_data_reduction 'Bruker SAINT'
_computing_molecular_graphics 'Bruker SHELXTL'
_computing_publication_material 'Bruker SHELXTL'
_computing_structure_refinement 'SHELXL-97 (Sheldrick, 1997)'
_computing_structure_solution 'SHELXS-97 (Sheldrick, 1990)'
_diffrn_ambient_temperature 203(2)
_diffrn_measured_fraction_theta_full 1.000
_diffrn_measured_fraction_theta_max 1.000
_diffrn_measurement_device_type 'CCD area detector'
_diffrn_measurement_method 'phi and omega scans'
_diffrn_radiation_monochromator graphite
_diffrn_radiation_source 'fine-focus sealed tube'
_diffrn_radiation_type MoK\a
_diffrn_radiation_wavelength 0.71073
_diffrn_reflns_av_R_equivalents 0.0297
_diffrn_reflns_av_sigmaI/netI 0.0206
_diffrn_reflns_limit_h_max 20
_diffrn_reflns_limit_h_min -24
_diffrn_reflns_limit_k_max 23
_diffrn_reflns_limit_k_min -24
_diffrn_reflns_limit_l_max 14
_diffrn_reflns_limit_l_min -13
_diffrn_reflns_number 25738
_diffrn_reflns_theta_full 25.23
_diffrn_reflns_theta_max 25.23
_diffrn_reflns_theta_min 1.96
_exptl_absorpt_coefficient_mu 2.497
_exptl_absorpt_correction_T_max 0.368
_exptl_absorpt_correction_T_min 0.247
_exptl_absorpt_correction_type empirical
_exptl_absorpt_process_details SADABS
_exptl_crystal_colour colorless
_exptl_crystal_density_diffrn 1.093
_exptl_crystal_density_meas ?
_exptl_crystal_density_method .
_exptl_crystal_description rounded
_exptl_crystal_F_000 1680
_exptl_crystal_size_max 0.67
_exptl_crystal_size_mid 0.48
_exptl_crystal_size_min 0.40
_refine_diff_density_max 0.998
_refine_diff_density_min -0.307
_refine_diff_density_rms 0.085
_refine_ls_abs_structure_details 'Flack H D (1983), Acta Cryst. A39, 876-881'
_refine_ls_abs_structure_Flack 10(10)
_refine_ls_extinction_method none
_refine_ls_goodness_of_fit_ref 1.125
_refine_ls_hydrogen_treatment constr
_refine_ls_matrix_type full
_refine_ls_number_parameters 181
_refine_ls_number_reflns 4548
_refine_ls_number_restraints 0
_refine_ls_restrained_S_all 1.125
_refine_ls_R_factor_all 0.0282
_refine_ls_R_factor_gt 0.0270
_refine_ls_shift/su_max 0.002
_refine_ls_shift/su_mean 0.000
_refine_ls_structure_factor_coef Fsqd
_refine_ls_weighting_details 'calc w=1/[\s^2^(Fo^2^)+(0.0422P)^2^+3.8361P] where P=(Fo^2^+2Fc^2^)/3'
_refine_ls_weighting_scheme calc
_refine_ls_wR_factor_gt 0.0763
_refine_ls_wR_factor_ref 0.0770
_reflns_number_gt 4401
_reflns_number_total 4548
_reflns_threshold_expression >2sigma(I)
_cod_data_source_file ic070253usi20070208_065126_05.cif
_cod_data_source_block jun251s
_cod_depositor_comments
;
The following automatic conversions were performed:
'_symmetry_cell_setting' value 'Tetragonal' changed to 'tetragonal'
according to '/home/saulius/struct/CIF-dictionaries/cif_core.dic'
dictionary named 'cif_core.dic' version 2.4.1 from 2010-06-29.

Automatic conversion script
Id: cif_fix_enum 1527 2010-12-29 10:47:43Z saulius 
;
_cod_database_code 4308209

loop_
_symmetry_equiv_pos_as_xyz
'x, y, z'
'-x, -y, z'
'y, -x, -z'
'-y, x, -z'
'-x+1/2, y+1/2, -z+1/2'
'x+1/2, -y+1/2, -z+1/2'
'-y+1/2, -x+1/2, z+1/2'
'y+1/2, x+1/2, z+1/2'

loop_
_atom_site_label
_atom_site_type_symbol
_atom_site_fract_x
_atom_site_fract_y
_atom_site_fract_z
_atom_site_U_iso_or_equiv
_atom_site_adp_type
_atom_site_occupancy
_atom_site_symmetry_multiplicity
_atom_site_calc_flag
_atom_site_refinement_flags
_atom_site_disorder_assembly
_atom_site_disorder_group
Eu1 Eu 0.580129(9) 0.402001(9) -0.00295(2) 0.03197(8) Uani 1 1 d . . .
O1 O 0.63921(14) 0.31910(14) -0.0047(5) 0.0469(7) Uani 1 1 d . . .
O2 O 0.48714(18) 0.37657(16) 0.1027(3) 0.0360(8) Uani 1 1 d . . .
O3 O 0.59425(16) 0.48909(16) 0.1147(3) 0.0331(7) Uani 1 1 d . . .
C1 C 0.6664(3) 0.2582(3) -0.0340(4) 0.0507(14) Uani 1 1 d . . .
H1A H 0.6778 0.2593 -0.1131 0.061 Uiso 1 1 calc R . .
H1B H 0.6329 0.2244 -0.0241 0.061 Uiso 1 1 calc R . .
C2 C 0.7261(3) 0.2388(3) 0.0309(4) 0.0587(16) Uani 1 1 d . . .
C3 C 0.7497(4) 0.1719(3) -0.0116(7) 0.096(3) Uani 1 1 d . . .
H3A H 0.7166 0.1391 0.0039 0.143 Uiso 1 1 calc R . .
H3B H 0.7901 0.1601 0.0257 0.143 Uiso 1 1 calc R . .
H3C H 0.7572 0.1742 -0.0911 0.143 Uiso 1 1 calc R . .
C4 C 0.7797(3) 0.2903(4) 0.0120(9) 0.092(2) Uani 1 1 d . . .
H4A H 0.7920 0.2908 -0.0659 0.138 Uiso 1 1 calc R . .
H4B H 0.8177 0.2796 0.0568 0.138 Uiso 1 1 calc R . .
H4C H 0.7634 0.3331 0.0332 0.138 Uiso 1 1 calc R . .
C5 C 0.7109(4) 0.2360(4) 0.1539(5) 0.084(2) Uani 1 1 d . . .
H5A H 0.7072 0.2801 0.1830 0.126 Uiso 1 1 calc R . .
H5B H 0.7458 0.2131 0.1923 0.126 Uiso 1 1 calc R . .
H5C H 0.6700 0.2129 0.1652 0.126 Uiso 1 1 calc R . .
C6 C 0.5077(3) 0.3400(3) 0.1947(4) 0.0437(12) Uani 1 1 d . . .
H6A H 0.4994 0.3654 0.2623 0.052 Uiso 1 1 calc R . .
H6B H 0.5550 0.3330 0.1893 0.052 Uiso 1 1 calc R . .
C7 C 0.4741(3) 0.2737(3) 0.2057(4) 0.0456(12) Uani 1 1 d . . .
C8 C 0.4030(3) 0.2831(4) 0.2351(6) 0.0669(17) Uani 1 1 d . . .
H8A H 0.3997 0.3072 0.3043 0.100 Uiso 1 1 calc R . .
H8B H 0.3822 0.2407 0.2436 0.100 Uiso 1 1 calc R . .
H8C H 0.3814 0.3073 0.1764 0.100 Uiso 1 1 calc R . .
C9 C 0.4803(3) 0.2349(3) 0.0992(5) 0.0645(17) Uani 1 1 d . . .
H9A H 0.4547 0.2557 0.0412 0.097 Uiso 1 1 calc R . .
H9B H 0.4643 0.1908 0.1112 0.097 Uiso 1 1 calc R . .
H9C H 0.5259 0.2333 0.0768 0.097 Uiso 1 1 calc R . .
C10 C 0.5103(4) 0.2366(3) 0.2991(6) 0.077(2) Uani 1 1 d . . .
H10A H 0.5569 0.2362 0.2833 0.116 Uiso 1 1 calc R . .
H10B H 0.4942 0.1921 0.3030 0.116 Uiso 1 1 calc R . .
H10C H 0.5027 0.2584 0.3695 0.116 Uiso 1 1 calc R . .
C11 C 0.5886(2) 0.4979(2) 0.2311(4) 0.0397(11) Uani 1 1 d . . .
H11A H 0.5567 0.4663 0.2599 0.048 Uiso 1 1 calc R . .
H11B H 0.5714 0.5418 0.2455 0.048 Uiso 1 1 calc R . .
C12 C 0.6520(3) 0.4897(3) 0.2942(5) 0.0489(14) Uani 1 1 d . . .
C13 C 0.6775(4) 0.4198(3) 0.2797(7) 0.085(2) Uani 1 1 d . . .
H13A H 0.6431 0.3890 0.2983 0.128 Uiso 1 1 calc R . .
H13B H 0.7146 0.4129 0.3285 0.128 Uiso 1 1 calc R . .
H13C H 0.6909 0.4132 0.2032 0.128 Uiso 1 1 calc R . .
C14 C 0.7028(3) 0.5380(3) 0.2514(6) 0.0698(18) Uani 1 1 d . . .
H14A H 0.7088 0.5317 0.1721 0.105 Uiso 1 1 calc R . .
H14B H 0.7440 0.5306 0.2893 0.105 Uiso 1 1 calc R . .
H14C H 0.6880 0.5823 0.2655 0.105 Uiso 1 1 calc R . .
C15 C 0.6386(5) 0.5017(4) 0.4164(6) 0.091(3) Uani 1 1 d . . .
H15A H 0.6209 0.5454 0.4261 0.137 Uiso 1 1 calc R . .
H15B H 0.6790 0.4978 0.4580 0.137 Uiso 1 1 calc R . .
H15C H 0.6073 0.4697 0.4433 0.137 Uiso 1 1 calc R . .

loop_
_atom_site_aniso_label
_atom_site_aniso_U_11
_atom_site_aniso_U_22
_atom_site_aniso_U_33
_atom_site_aniso_U_23
_atom_site_aniso_U_13
_atom_site_aniso_U_12
Eu1 0.03027(12) 0.02925(11) 0.03638(12) -0.00104(14) -0.00169(14) 0.00332(7)
O1 0.0494(16) 0.0405(15) 0.0507(18) 0.000(2) 0.000(3) 0.0206(13)
O2 0.042(2) 0.0271(19) 0.0383(18) 0.0044(15) -0.0025(14) 0.0004(16)
O3 0.0282(18) 0.0356(18) 0.0354(17) -0.0004(13) -0.0041(14) -0.0017(16)
C1 0.054(3) 0.050(3) 0.048(3) -0.002(2) -0.001(2) 0.013(3)
C2 0.073(4) 0.048(3) 0.054(4) 0.003(2) -0.003(3) 0.034(3)
C3 0.116(5) 0.095(5) 0.076(5) 0.020(5) 0.005(6) 0.074(4)
C4 0.057(3) 0.101(5) 0.117(7) 0.039(6) -0.017(5) 0.016(3)
C5 0.096(6) 0.102(6) 0.054(4) 0.010(4) -0.004(4) 0.046(5)
C6 0.050(3) 0.043(3) 0.039(3) 0.005(2) -0.004(2) 0.001(2)
C7 0.056(3) 0.039(3) 0.041(3) 0.004(2) -0.002(2) -0.002(2)
C8 0.056(4) 0.070(4) 0.075(4) 0.021(3) 0.015(3) -0.005(3)
C9 0.083(5) 0.042(3) 0.068(4) -0.005(3) 0.002(3) -0.011(3)
C10 0.106(6) 0.055(4) 0.070(4) 0.024(3) -0.009(4) 0.002(4)
C11 0.039(3) 0.040(3) 0.040(3) -0.001(2) -0.002(2) -0.003(2)
C12 0.057(3) 0.047(3) 0.043(3) 0.006(2) -0.017(3) -0.009(3)
C13 0.086(5) 0.061(4) 0.109(6) 0.003(4) -0.053(5) 0.013(4)
C14 0.059(4) 0.073(4) 0.077(4) 0.009(4) -0.025(3) -0.014(3)
C15 0.112(7) 0.121(7) 0.041(3) -0.003(4) -0.024(4) -0.018(5)

loop_
_atom_type_symbol
_atom_type_description
_atom_type_scat_dispersion_real
_atom_type_scat_dispersion_imag
_atom_type_scat_source
C C 0.0033 0.0016 'International Tables Vol C Tables 4.2.6.8 and 6.1.1.4'
H H 0.0000 0.0000 'International Tables Vol C Tables 4.2.6.8 and 6.1.1.4'
O O 0.0106 0.0060 'International Tables Vol C Tables 4.2.6.8 and 6.1.1.4'
Eu Eu -0.1578 3.6682 'International Tables Vol C Tables 4.2.6.8 and 6.1.1.4'

loop_
_geom_angle_atom_site_label_1
_geom_angle_atom_site_label_2
_geom_angle_atom_site_label_3
_geom_angle
_geom_angle_site_symmetry_1
_geom_angle_site_symmetry_3
_geom_angle_publ_flag
O1 Eu1 O2 112.88(14) . 4_655 ?
O1 Eu1 O3 124.45(15) . . ?
O2 Eu1 O3 71.65(12) 4_655 . ?
O1 Eu1 O3 119.42(14) . 3_565 ?
O2 Eu1 O3 88.91(14) 4_655 3_565 ?
O3 Eu1 O3 115.94(15) . 3_565 ?
O1 Eu1 O2 107.18(14) . . ?
O2 Eu1 O2 139.94(14) 4_655 . ?
O3 Eu1 O2 86.53(13) . . ?
O3 Eu1 O2 70.61(11) 3_565 . ?
O1 Eu1 C11 110.02(17) . 3_565 ?
O2 Eu1 C11 73.15(12) 4_655 3_565 ?
O3 Eu1 C11 123.01(12) . 3_565 ?
O3 Eu1 C11 22.70(12) 3_565 3_565 ?
O2 Eu1 C11 92.99(12) . 3_565 ?
O1 Eu1 Eu1 138.80(9) . 4_655 ?
O2 Eu1 Eu1 38.40(8) 4_655 4_655 ?
O3 Eu1 Eu1 37.15(8) . 4_655 ?
O3 Eu1 Eu1 93.38(8) 3_565 4_655 ?
O2 Eu1 Eu1 106.91(8) . 4_655 ?
C11 Eu1 Eu1 90.52(8) 3_565 4_655 ?
O1 Eu1 Eu1 131.20(9) . 3_565 ?
O2 Eu1 Eu1 108.58(9) 4_655 3_565 ?
O3 Eu1 Eu1 92.05(8) . 3_565 ?
O3 Eu1 Eu1 37.06(8) 3_565 3_565 ?
O2 Eu1 Eu1 37.37(8) . 3_565 ?
C11 Eu1 Eu1 59.46(9) 3_565 3_565 ?
Eu1 Eu1 Eu1 90.0 4_655 3_565 ?
C1 O1 Eu1 162.1(4) . . ?
C6 O2 Eu1 148.0(3) . 3_565 ?
C6 O2 Eu1 107.7(3) . . ?
Eu1 O2 Eu1 104.23(12) 3_565 . ?
C11 O3 Eu1 134.3(3) . . ?
C11 O3 Eu1 118.6(3) . 4_655 ?
Eu1 O3 Eu1 105.79(13) . 4_655 ?
O1 C1 C2 115.1(5) . . ?
C1 C2 C5 110.6(5) . . ?
C1 C2 C4 108.8(5) . . ?
C5 C2 C4 108.5(7) . . ?
C1 C2 C3 108.5(5) . . ?
C5 C2 C3 110.8(5) . . ?
C4 C2 C3 109.7(6) . . ?
O2 C6 C7 114.1(4) . . ?
C8 C7 C9 110.3(5) . . ?
C8 C7 C6 110.0(5) . . ?
C9 C7 C6 110.8(5) . . ?
C8 C7 C10 110.7(5) . . ?
C9 C7 C10 108.6(5) . . ?
C6 C7 C10 106.5(5) . . ?
O3 C11 C12 114.3(4) . . ?
O3 C11 Eu1 38.7(2) . 4_655 ?
C12 C11 Eu1 115.7(3) . 4_655 ?
C11 C12 C15 108.3(6) . . ?
C11 C12 C14 110.1(4) . . ?
C15 C12 C14 110.3(5) . . ?
C11 C12 C13 109.8(5) . . ?
C15 C12 C13 108.9(6) . . ?
C14 C12 C13 109.6(6) . . ?

loop_
_geom_bond_atom_site_label_1
_geom_bond_atom_site_label_2
_geom_bond_distance
_geom_bond_site_symmetry_2
_geom_bond_publ_flag
Eu1 O1 2.081(3) . ?
Eu1 O2 2.292(3) 4_655 ?
Eu1 O3 2.292(3) . ?
Eu1 O3 2.297(3) 3_565 ?
Eu1 O2 2.345(3) . ?
Eu1 C11 3.224(5) 3_565 ?
Eu1 Eu1 3.6599(3) 4_655 ?
Eu1 Eu1 3.6600(3) 3_565 ?
O1 C1 1.408(6) . ?
O2 C6 1.400(6) . ?
O2 Eu1 2.292(3) 3_565 ?
O3 C11 1.417(6) . ?
O3 Eu1 2.297(3) 4_655 ?
C1 C2 1.503(7) . ?
C2 C5 1.513(8) . ?
C2 C4 1.537(9) . ?
C2 C3 1.538(8) . ?
C6 C7 1.524(8) . ?
C7 C8 1.508(8) . ?
C7 C9 1.512(8) . ?
C7 C10 1.544(8) . ?
C11 C12 1.512(7) . ?
C11 Eu1 3.224(5) 4_655 ?
C12 C15 1.516(9) . ?
C12 C14 1.522(9) . ?
C12 C13 1.530(9) . ?
